data_4024313
loop_
_publ_author_name
'Ai Ito'
'Hideaki Muratake'
'Koichi Shudo'

_publ_section_title
;
On the Structure of 5-Nitrosotropolone
;
_journal_name_full 'Journal of Organic Chemistry'
_journal_page_first 1275
_journal_page_last 1281
_journal_paper_doi 10.1021/jo802400w
_journal_volume 74
_journal_year 2009
_chemical_formula_moiety 'C8 H7 N O3'
_chemical_formula_sum 'C8 H7 N O3'
_chemical_formula_weight 165.15
_chemical_name_systematic
; 
 ? 
;
_space_group_IT_number 14
_symmetry_cell_setting monoclinic
_symmetry_space_group_name_Hall '-P 2ybc'
_symmetry_space_group_name_H-M 'P 1 21/c 1'
_atom_sites_solution_hydrogens geom
_atom_sites_solution_primary direct
_atom_sites_solution_secondary difmap
_audit_creation_method SHELXL-97
_cell_angle_alpha 90.00
_cell_angle_beta 90.221(2)
_cell_angle_gamma 90.00
_cell_formula_units_Z 4
_cell_length_a 7.6917(11)
_cell_length_b 6.6864(10)
_cell_length_c 14.498(2)
_cell_measurement_reflns_used 1775
_cell_measurement_temperature 90
_cell_measurement_theta_max 27.77
_cell_measurement_theta_min 2.65
_cell_volume 745.65(19)
_computing_cell_refinement SMART
_computing_data_collection 'SMART (Bruker, 1998)'
_computing_data_reduction 'SAINT (Bruker, 1998)'
_computing_molecular_graphics 'ORTEP-3 for Windows (Farrugia, 1997)'
_computing_publication_material 'SHELXL-97 (Sheldrick, 1997)'
_computing_structure_refinement 'SHELXL-97 (Sheldrick, 1997)'
_computing_structure_solution 'SHELXS-97 (Sheldrick, 1990)'
_diffrn_ambient_temperature 90
_diffrn_measured_fraction_theta_full 0.998
_diffrn_measured_fraction_theta_max 0.955
_diffrn_measurement_device_type 'Bruker SMART 1000 CCD area detector'
_diffrn_measurement_method '\f and \w scans'
_diffrn_radiation_monochromator graphite
_diffrn_radiation_source 'fine-focus sealed tube'
_diffrn_radiation_type MoK\a
_diffrn_radiation_wavelength 0.71073
_diffrn_reflns_av_R_equivalents 0.0328
_diffrn_reflns_av_sigmaI/netI 0.0388
_diffrn_reflns_limit_h_max 9
_diffrn_reflns_limit_h_min -8
_diffrn_reflns_limit_k_max 8
_diffrn_reflns_limit_k_min -8
_diffrn_reflns_limit_l_max 18
_diffrn_reflns_limit_l_min -19
_diffrn_reflns_number 4360
_diffrn_reflns_theta_full 25.00
_diffrn_reflns_theta_max 28.20
_diffrn_reflns_theta_min 2.65
_diffrn_standards_decay_% 0
_diffrn_standards_number 0
_exptl_absorpt_coefficient_mu 0.115
_exptl_absorpt_correction_type none
_exptl_crystal_colour colourless
_exptl_crystal_density_diffrn 1.471
_exptl_crystal_density_method 'not measured'
_exptl_crystal_description prismatic
_exptl_crystal_F_000 344
_exptl_crystal_size_max 0.35
_exptl_crystal_size_mid 0.30
_exptl_crystal_size_min 0.30
_refine_diff_density_max 0.428
_refine_diff_density_min -0.468
_refine_diff_density_rms 0.066
_refine_ls_extinction_method none
_refine_ls_goodness_of_fit_ref 1.072
_refine_ls_hydrogen_treatment mixed
_refine_ls_matrix_type full
_refine_ls_number_parameters 141
_refine_ls_number_reflns 1761
_refine_ls_number_restraints 0
_refine_ls_restrained_S_all 1.072
_refine_ls_R_factor_all 0.0633
_refine_ls_R_factor_gt 0.0516
_refine_ls_shift/su_max 0.000
_refine_ls_shift/su_mean 0.000
_refine_ls_structure_factor_coef Fsqd
_refine_ls_weighting_details 'calc w=1/[\s^2^(Fo^2^)+(0.0538P)^2^+0.6645P] where P=(Fo^2^+2Fc^2^)/3'
_refine_ls_weighting_scheme calc
_refine_ls_wR_factor_gt 0.1300
_refine_ls_wR_factor_ref 0.1391
_reflns_number_gt 1439
_reflns_number_total 1761
_reflns_threshold_expression >2sigma(I)
_cod_data_source_file jo802400w_si_002.cif
_cod_data_source_block 060913-P1119
_cod_original_sg_symbol_H-M P21/c
_cod_database_code 4024313

loop_
_symmetry_equiv_pos_as_xyz
'x, y, z'
'-x, y+1/2, -z+1/2'
'-x, -y, -z'
'x, -y-1/2, z-1/2'

loop_
_atom_site_label
_atom_site_type_symbol
_atom_site_fract_x
_atom_site_fract_y
_atom_site_fract_z
_atom_site_U_iso_or_equiv
_atom_site_adp_type
_atom_site_occupancy
_atom_site_symmetry_multiplicity
_atom_site_calc_flag
_atom_site_refinement_flags
_atom_site_disorder_assembly
_atom_site_disorder_group
C1 C -0.2651(2) 0.2566(2) 0.65799(11) 0.0195(4) Uani 1 1 d . A .
C2 C -0.3919(2) 0.3509(3) 0.72749(12) 0.0225(4) Uani 1 1 d . . .
C3 C -0.3533(3) 0.3765(3) 0.82521(12) 0.0300(4) Uani 1 1 d . . .
H3 H -0.4470 0.4265 0.8610 0.036 Uiso 1 1 calc R . .
C4 C -0.2079(3) 0.3409(3) 0.87224(12) 0.0329(5) Uani 1 1 d . A .
H4 H -0.2180 0.3567 0.9371 0.039 Uiso 1 1 calc R . .
C5 C -0.0375(3) 0.2825(3) 0.84137(13) 0.0312(4) Uani 1 1 d . . .
C6 C 0.0217(2) 0.2728(3) 0.74570(15) 0.0283(4) Uani 1 1 d . A .
H6 H 0.1441 0.2717 0.7372 0.034 Uiso 1 1 calc R . .
C7 C -0.0749(2) 0.2652(3) 0.66806(12) 0.0231(4) Uani 1 1 d . . .
H7 H -0.0114 0.2654 0.6120 0.028 Uiso 1 1 calc R A .
C8 C 0.3198(3) 0.1746(4) 0.97982(16) 0.0370(5) Uani 1 1 d . . .
H8A H 0.333(3) 0.299(3) 1.0061(15) 0.027(5) Uiso 1 1 d . . .
H8B H 0.439(3) 0.123(4) 0.9562(17) 0.046(7) Uiso 1 1 d . . .
H8C H 0.270(3) 0.084(4) 1.0211(17) 0.046(7) Uiso 1 1 d . . .
N1A N 0.0570(3) 0.2490(3) 0.91621(15) 0.0219(7) Uani 0.806(7) 1 d P A 1
N1B N 0.1511(12) 0.2461(12) 0.8646(5) 0.016(2) Uani 0.194(7) 1 d P A 2
O1 O -0.32903(17) 0.1809(2) 0.58955(8) 0.0289(3) Uani 1 1 d . . .
O2 O -0.53313(16) 0.4014(2) 0.69709(10) 0.0341(4) Uani 1 1 d . . .
O3A O 0.2213(2) 0.1885(3) 0.89236(12) 0.0221(5) Uani 0.799(6) 1 d P A 1
O3B O 0.1310(8) 0.2287(10) 0.9622(4) 0.020(2) Uani 0.201(6) 1 d P A 2

loop_
_atom_site_aniso_label
_atom_site_aniso_U_11
_atom_site_aniso_U_22
_atom_site_aniso_U_33
_atom_site_aniso_U_23
_atom_site_aniso_U_13
_atom_site_aniso_U_12
C1 0.0211(8) 0.0204(8) 0.0171(7) 0.0044(6) -0.0006(6) 0.0000(6)
C2 0.0224(8) 0.0212(8) 0.0241(8) 0.0018(6) 0.0033(6) -0.0024(6)
C3 0.0389(10) 0.0302(10) 0.0210(8) -0.0018(7) 0.0102(7) -0.0048(8)
C4 0.0546(12) 0.0262(9) 0.0177(8) 0.0026(7) -0.0003(8) -0.0069(8)
C5 0.0445(11) 0.0160(8) 0.0328(9) 0.0014(7) -0.0211(8) -0.0001(7)
C6 0.0194(8) 0.0192(8) 0.0464(11) -0.0042(8) -0.0061(7) 0.0036(6)
C7 0.0211(8) 0.0194(8) 0.0290(8) -0.0002(7) 0.0042(6) 0.0023(6)
C8 0.0303(10) 0.0381(12) 0.0424(11) 0.0097(10) -0.0194(9) -0.0015(9)
N1A 0.0229(11) 0.0196(9) 0.0232(12) -0.0009(7) 0.0008(10) 0.0019(7)
N1B 0.021(5) 0.020(4) 0.007(4) 0.001(3) -0.001(3) 0.003(3)
O1 0.0315(7) 0.0361(8) 0.0190(6) -0.0015(5) -0.0034(5) -0.0041(5)
O2 0.0210(6) 0.0354(8) 0.0459(8) 0.0021(6) 0.0019(5) 0.0028(5)
O3A 0.0190(9) 0.0274(9) 0.0200(9) -0.0013(7) -0.0023(7) 0.0036(7)
O3B 0.019(3) 0.038(4) 0.004(3) 0.004(2) -0.005(2) 0.002(2)

loop_
_atom_type_symbol
_atom_type_description
_atom_type_scat_dispersion_real
_atom_type_scat_dispersion_imag
_atom_type_scat_source
C C 0.0033 0.0016 'International Tables Vol C Tables 4.2.6.8 and 6.1.1.4'
N N 0.0061 0.0033 'International Tables Vol C Tables 4.2.6.8 and 6.1.1.4'
O O 0.0106 0.0060 'International Tables Vol C Tables 4.2.6.8 and 6.1.1.4'
H H 0.0000 0.0000 'International Tables Vol C Tables 4.2.6.8 and 6.1.1.4'

loop_
_geom_angle_atom_site_label_1
_geom_angle_atom_site_label_2
_geom_angle_atom_site_label_3
_geom_angle
_geom_angle_site_symmetry_1
_geom_angle_site_symmetry_3
_geom_angle_publ_flag
O1 C1 C7 119.74(15) . . ?
O1 C1 C2 116.71(15) . . ?
C7 C1 C2 123.45(14) . . ?
O2 C2 C3 119.80(16) . . ?
O2 C2 C1 116.28(15) . . ?
C3 C2 C1 123.90(15) . . ?
C4 C3 C2 130.21(18) . . ?
C4 C3 H3 114.9 . . ?
C2 C3 H3 114.9 . . ?
C3 C4 C5 130.85(17) . . ?
C3 C4 H4 114.6 . . ?
C5 C4 H4 114.6 . . ?
N1A C5 C4 106.77(18) . . ?
N1A C5 C6 126.76(19) . . ?
C4 C5 C6 126.39(16) . . ?
N1A C5 N1B 42.6(3) . . ?
C4 C5 N1B 148.2(3) . . ?
C6 C5 N1B 84.4(3) . . ?
C7 C6 C5 128.39(17) . . ?
C7 C6 H6 115.8 . . ?
C5 C6 H6 115.8 . . ?
C6 C7 C1 129.03(16) . . ?
C6 C7 H7 115.5 . . ?
C1 C7 H7 115.5 . . ?
O3A C8 O3B 49.7(2) . . ?
O3A C8 H8A 110.6(14) . . ?
O3B C8 H8A 87.4(14) . . ?
O3A C8 H8B 100.9(13) . . ?
O3B C8 H8B 150.4(14) . . ?
H8A C8 H8B 110(2) . . ?
O3A C8 H8C 112.2(15) . . ?
O3B C8 H8C 82.4(15) . . ?
H8A C8 H8C 112(2) . . ?
H8B C8 H8C 111(2) . . ?
C5 N1A O3A 110.3(2) . . ?
O3B N1B C5 97.3(5) . . ?
N1A O3A C8 105.78(17) . . ?
N1B O3B C8 94.5(5) . . ?

loop_
_geom_bond_atom_site_label_1
_geom_bond_atom_site_label_2
_geom_bond_distance
_geom_bond_site_symmetry_2
_geom_bond_publ_flag
C1 O1 1.216(2) . ?
C1 C7 1.471(2) . ?
C1 C2 1.540(2) . ?
C2 O2 1.219(2) . ?
C2 C3 1.456(2) . ?
C3 C4 1.329(3) . ?
C3 H3 0.9500 . ?
C4 C5 1.441(3) . ?
C4 H4 0.9500 . ?
C5 N1A 1.323(3) . ?
C5 C6 1.463(3) . ?
C5 N1B 1.508(10) . ?
C6 C7 1.348(3) . ?
C6 H6 0.9500 . ?
C7 H7 0.9500 . ?
C8 O3A 1.478(3) . ?
C8 O3B 1.517(7) . ?
C8 H8A 0.92(2) . ?
C8 H8B 1.04(3) . ?
C8 H8C 0.94(3) . ?
N1A O3A 1.372(3) . ?
N1B O3B 1.428(10) . ?

loop_
_geom_torsion_atom_site_label_1
_geom_torsion_atom_site_label_2
_geom_torsion_atom_site_label_3
_geom_torsion_atom_site_label_4
_geom_torsion
_geom_torsion_site_symmetry_1
_geom_torsion_site_symmetry_2
_geom_torsion_site_symmetry_3
_geom_torsion_site_symmetry_4
_geom_torsion_publ_flag
O1 C1 C2 O2 -23.3(2) . . . . ?
C7 C1 C2 O2 152.92(16) . . . . ?
O1 C1 C2 C3 155.03(17) . . . . ?
C7 C1 C2 C3 -28.7(3) . . . . ?
O2 C2 C3 C4 -176.7(2) . . . . ?
C1 C2 C3 C4 5.0(3) . . . . ?
C2 C3 C4 C5 6.1(4) . . . . ?
C3 C4 C5 N1A -174.5(2) . . . . ?
C3 C4 C5 C6 8.5(3) . . . . ?
C3 C4 C5 N1B 172.1(6) . . . . ?
N1A C5 C6 C7 165.13(19) . . . . ?
C4 C5 C6 C7 -18.5(3) . . . . ?
N1B C5 C6 C7 170.2(3) . . . . ?
C5 C6 C7 C1 -2.7(3) . . . . ?
O1 C1 C7 C6 -153.74(18) . . . . ?
C2 C1 C7 C6 30.2(3) . . . . ?
C4 C5 N1A O3A 178.83(16) . . . . ?
C6 C5 N1A O3A -4.2(3) . . . . ?
N1B C5 N1A O3A -11.6(4) . . . . ?
N1A C5 N1B O3B -0.7(3) . . . . ?
C4 C5 N1B O3B 18.5(9) . . . . ?
C6 C5 N1B O3B -174.8(5) . . . . ?
C5 N1A O3A C8 174.66(17) . . . . ?
O3B C8 O3A N1A 1.8(3) . . . . ?
C5 N1B O3B C8 175.3(4) . . . . ?
O3A C8 O3B N1B -10.8(3) . . . . ?
